data_7058690
loop_
_publ_author_name
'Kononevich, Yuriy N.'
'Sazhnikov, Viacheslav A.'
'Belova, Anastasia S.'
'Korlyukov, Alexander A.'
'Volodin, Alexander D.'
'Safonov, Andrey A.'
'Yurasik, Georgy A.'
'Ionov, Dmitriy S.'
'Muzafarov, Aziz M.'

_publ_section_title
;
 Turn-on exciplex fluorescence induced by complexation of nonfluorescent
 pentafluorinated dibenzoylmethanatoboron difluoride with benzene and its
 derivatives
;
_journal_issue 35
_journal_name_full 'New Journal of Chemistry'
_journal_page_first 13725
_journal_paper_doi 10.1039/C9NJ03722E
_journal_volume 43
_journal_year 2019
_chemical_formula_moiety 'C15 H6 B F7 O2'
_chemical_formula_sum 'C15 H6 B F7 O2'
_chemical_formula_weight 362.01
_space_group_crystal_system monoclinic
_space_group_IT_number 14
_space_group_name_Hall '-P 2yn'
_space_group_name_H-M_alt 'P 1 21/n 1'
_symmetry_space_group_name_Hall '-P 2yn'
_symmetry_space_group_name_H-M 'P 1 21/n 1'
_atom_sites_solution_hydrogens geom
_atom_sites_solution_primary dual
_audit_creation_date 2019-06-06
_audit_creation_method
;
Olex2 1.2
(compiled 2018.05.29 svn.r3508 for OlexSys, GUI svn.r5506)
;
_audit_update_record
;
2019-06-06 deposited with the CCDC.    2019-07-30 downloaded from the CCDC.
;
_cell_angle_alpha 90
_cell_angle_beta 110.210(10)
_cell_angle_gamma 90
_cell_formula_units_Z 4
_cell_length_a 10.084(4)
_cell_length_b 13.499(6)
_cell_length_c 10.890(5)
_cell_measurement_reflns_used 1373
_cell_measurement_temperature 120
_cell_measurement_theta_max 27.680
_cell_measurement_theta_min 2.498
_cell_volume 1391.1(11)
_computing_cell_refinement 'SAINT v8.34A (Bruker, 2013)'
_computing_data_reduction 'SAINT v8.34A (Bruker, 2013)'
_computing_molecular_graphics 'Olex2 (Dolomanov et al., 2009)'
_computing_publication_material 'Olex2 (Dolomanov et al., 2009)'
_computing_structure_refinement 'ShelXL (Sheldrick, 2015)'
_computing_structure_solution 'ShelXT (Sheldrick, 2015)'
_diffrn_ambient_temperature 120
_diffrn_detector 'CCD area detector'
_diffrn_detector_area_resol_mean 7.9
_diffrn_detector_type 'Bruker SMART CCD 1K area detector'
_diffrn_measured_fraction_theta_full 0.997
_diffrn_measured_fraction_theta_max 0.969
_diffrn_measurement_device 'three-circle diffractometer'
_diffrn_measurement_device_type 'Bruker APEX-II CCD'
_diffrn_measurement_method '\f and \w scans'
_diffrn_radiation_monochromator graphite
_diffrn_radiation_probe x-ray
_diffrn_radiation_type MoK\a
_diffrn_radiation_wavelength 0.71073
_diffrn_reflns_av_R_equivalents 0.0359
_diffrn_reflns_av_unetI/netI 0.0625
_diffrn_reflns_Laue_measured_fraction_full 0.997
_diffrn_reflns_Laue_measured_fraction_max 0.969
_diffrn_reflns_limit_h_max 14
_diffrn_reflns_limit_h_min -12
_diffrn_reflns_limit_k_max 9
_diffrn_reflns_limit_k_min -19
_diffrn_reflns_limit_l_max 15
_diffrn_reflns_limit_l_min -14
_diffrn_reflns_number 8329
_diffrn_reflns_point_group_measured_fraction_full 0.997
_diffrn_reflns_point_group_measured_fraction_max 0.969
_diffrn_reflns_theta_full 25.242
_diffrn_reflns_theta_max 30.644
_diffrn_reflns_theta_min 2.375
_diffrn_source 'sealed X-ray tube'
_diffrn_source_target Mo
_diffrn_standards_number 0
_exptl_absorpt_coefficient_mu 0.175
_exptl_absorpt_correction_T_max 0.7461
_exptl_absorpt_correction_T_min 0.6530
_exptl_absorpt_correction_type multi-scan
_exptl_absorpt_process_details
'SADABS-2014/5 (Bruker,2014/5) was used for absorption correction. wR2(int) was 0.0495 before and 0.0421 after correction. The Ratio of minimum to maximum transmission is 0.8752. The \l/2 correction factor is 0.00150.'
_exptl_crystal_colour yellow
_exptl_crystal_colour_primary yellow
_exptl_crystal_density_diffrn 1.729
_exptl_crystal_description prism
_exptl_crystal_F_000 720
_exptl_crystal_size_max 0.33
_exptl_crystal_size_mid 0.23
_exptl_crystal_size_min 0.2
_refine_diff_density_max 0.304
_refine_diff_density_min -0.276
_refine_diff_density_rms 0.065
_refine_ls_extinction_method none
_refine_ls_goodness_of_fit_ref 1.036
_refine_ls_hydrogen_treatment constr
_refine_ls_matrix_type full
_refine_ls_number_parameters 226
_refine_ls_number_reflns 4170
_refine_ls_number_restraints 0
_refine_ls_restrained_S_all 1.036
_refine_ls_R_factor_all 0.0845
_refine_ls_R_factor_gt 0.0502
_refine_ls_shift/su_max 0.000
_refine_ls_shift/su_mean 0.000
_refine_ls_structure_factor_coef Fsqd
_refine_ls_weighting_details 'w=1/[\s^2^(Fo^2^)+(0.0440P)^2^+0.2183P] where P=(Fo^2^+2Fc^2^)/3'
_refine_ls_weighting_scheme calc
_refine_ls_wR_factor_gt 0.1068
_refine_ls_wR_factor_ref 0.1243
_reflns_Friedel_coverage 0.000
_reflns_number_gt 2730
_reflns_number_total 4170
_reflns_threshold_expression 'I > 2\s(I)'
_cod_data_source_file c9nj03722e2.cif
_cod_data_source_block yuk25
_cod_depositor_comments 'Adding full bibliography for 7058690.cif.'
_cod_original_cell_volume 1391.1(10)
_cod_database_code 7058690
_shelxl_version_number 2014/6
_shelx_space_group_comment
;
The symmetry employed for this shelxl refinement is uniquely defined
by the following loop, which should always be used as a source of
symmetry information in preference to the above space-group names.
They are only intended as comments.
;
_shelx_estimated_absorpt_t_max 0.966
_shelx_estimated_absorpt_t_min 0.945
_olex2_refinement_description
;
1. Others
 Fixed Uiso: H8(0.024) H11(0.026) H12(0.028) H13(0.03) H14(0.032) H15(0.029)
 Fixed X: H8(0.7511) H11(0.9563) H12(1.1856) H13(1.3787) H14(1.3426) H15(1.1134)
 Fixed Y: H8(0.6621) H11(0.5958) H12(0.5332) H13(0.6414) H14(0.8122) H15(0.8759)
 Fixed Z: H8(0.2911) H11(0.3999) H12(0.4821) H13(0.5458) H14(0.5239) H15(0.4464)
;
_olex2_submission_special_instructions 'No special instructions were received'

loop_
_space_group_symop_operation_xyz
'x, y, z'
'-x+1/2, y+1/2, -z+1/2'
'-x, -y, -z'
'x-1/2, -y-1/2, z-1/2'

loop_
_atom_site_label
_atom_site_type_symbol
_atom_site_fract_x
_atom_site_fract_y
_atom_site_fract_z
_atom_site_U_iso_or_equiv
_atom_site_adp_type
_atom_site_occupancy
_atom_site_site_symmetry_order
_atom_site_calc_flag
_atom_site_refinement_flags_posn
F1 F 0.35407(11) 0.85541(8) 0.13701(11) 0.0265(3) Uani 1 1 d .
F2 F 0.10810(11) 0.76040(10) 0.07389(12) 0.0335(3) Uani 1 1 d .
F3 F 0.09788(12) 0.56958(10) 0.14919(12) 0.0373(3) Uani 1 1 d .
F4 F 0.34097(13) 0.47483(9) 0.29295(13) 0.0373(3) Uani 1 1 d .
F5 F 0.58603(11) 0.56998(8) 0.36857(12) 0.0280(3) Uani 1 1 d .
F6 F 0.71848(12) 0.98893(9) 0.24970(11) 0.0313(3) Uani 1 1 d .
F7 F 0.72357(12) 0.99340(9) 0.45899(11) 0.0297(3) Uani 1 1 d .
O1 O 0.60405(13) 0.86530(9) 0.32562(13) 0.0243(3) Uani 1 1 d .
O2 O 0.86149(13) 0.87786(9) 0.40132(14) 0.0253(3) Uani 1 1 d .
C1 C 0.48147(18) 0.71677(13) 0.25525(17) 0.0176(3) Uani 1 1 d .
C2 C 0.35515(19) 0.76259(14) 0.18086(17) 0.0200(4) Uani 1 1 d .
C3 C 0.22737(18) 0.71354(15) 0.14558(18) 0.0238(4) Uani 1 1 d .
C4 C 0.22164(19) 0.61667(16) 0.18264(19) 0.0258(4) Uani 1 1 d .
C5 C 0.3444(2) 0.56862(14) 0.25490(19) 0.0245(4) Uani 1 1 d .
C6 C 0.47161(19) 0.61904(14) 0.29099(18) 0.0208(4) Uani 1 1 d .
C7 C 0.61715(18) 0.77212(13) 0.29986(17) 0.0187(4) Uani 1 1 d .
C8 C 0.74573(18) 0.72864(14) 0.31758(18) 0.0199(4) Uani 1 1 d .
H8 H 0.7511 0.6621 0.2911 0.024 Uiso 1 1 calc R
C9 C 0.86870(18) 0.78460(13) 0.37551(17) 0.0188(4) Uani 1 1 d .
C10 C 1.01204(18) 0.74213(13) 0.41768(17) 0.0193(4) Uani 1 1 d .
C11 C 1.03454(19) 0.63982(14) 0.42674(18) 0.0217(4) Uani 1 1 d .
H11 H 0.9563 0.5958 0.3999 0.026 Uiso 1 1 calc R
C12 C 1.17050(19) 0.60276(15) 0.47468(18) 0.0237(4) Uani 1 1 d .
H12 H 1.1856 0.5332 0.4821 0.028 Uiso 1 1 calc R
C13 C 1.28532(19) 0.66707(15) 0.51203(19) 0.0250(4) Uani 1 1 d .
H13 H 1.3787 0.6414 0.5458 0.030 Uiso 1 1 calc R
C14 C 1.2639(2) 0.76857(15) 0.5002(2) 0.0267(4) Uani 1 1 d .
H14 H 1.3426 0.8122 0.5239 0.032 Uiso 1 1 calc R
C15 C 1.12796(19) 0.80632(15) 0.45374(19) 0.0244(4) Uani 1 1 d .
H15 H 1.1134 0.8759 0.4464 0.029 Uiso 1 1 calc R
B1 B 0.7258(2) 0.93483(15) 0.3578(2) 0.0213(4) Uani 1 1 d .

loop_
_atom_site_aniso_label
_atom_site_aniso_U_11
_atom_site_aniso_U_22
_atom_site_aniso_U_33
_atom_site_aniso_U_23
_atom_site_aniso_U_13
_atom_site_aniso_U_12
F1 0.0199(6) 0.0259(6) 0.0291(6) 0.0046(5) 0.0026(5) 0.0042(4)
F2 0.0139(6) 0.0498(8) 0.0316(6) 0.0000(6) 0.0014(5) 0.0040(5)
F3 0.0182(6) 0.0510(8) 0.0424(7) -0.0084(6) 0.0101(5) -0.0159(5)
F4 0.0336(7) 0.0253(7) 0.0552(8) 0.0033(6) 0.0182(6) -0.0101(5)
F5 0.0189(6) 0.0219(6) 0.0397(7) 0.0075(5) 0.0056(5) 0.0022(4)
F6 0.0284(6) 0.0313(7) 0.0316(6) 0.0099(5) 0.0073(5) 0.0023(5)
F7 0.0278(6) 0.0276(6) 0.0322(6) -0.0080(5) 0.0083(5) -0.0030(5)
O1 0.0165(6) 0.0177(6) 0.0343(8) -0.0017(5) 0.0032(6) 0.0008(5)
O2 0.0162(6) 0.0165(7) 0.0379(8) -0.0016(6) 0.0025(6) -0.0008(5)
C1 0.0140(8) 0.0187(9) 0.0199(8) -0.0033(7) 0.0055(7) -0.0020(6)
C2 0.0182(9) 0.0221(9) 0.0189(8) -0.0012(7) 0.0053(7) 0.0033(7)
C3 0.0118(9) 0.0370(11) 0.0205(9) -0.0030(8) 0.0031(7) 0.0023(7)
C4 0.0165(9) 0.0354(11) 0.0273(10) -0.0067(8) 0.0098(8) -0.0089(8)
C5 0.0227(10) 0.0232(10) 0.0305(10) -0.0041(8) 0.0130(8) -0.0065(7)
C6 0.0168(9) 0.0212(9) 0.0241(9) -0.0017(7) 0.0066(7) 0.0004(7)
C7 0.0174(9) 0.0182(8) 0.0184(8) 0.0009(7) 0.0034(7) -0.0011(6)
C8 0.0147(8) 0.0188(9) 0.0253(9) -0.0033(7) 0.0057(7) -0.0015(6)
C9 0.0157(9) 0.0200(9) 0.0198(8) 0.0008(7) 0.0048(7) -0.0007(6)
C10 0.0135(8) 0.0217(9) 0.0209(8) 0.0000(7) 0.0034(7) 0.0001(6)
C11 0.0163(9) 0.0223(9) 0.0262(9) -0.0007(7) 0.0070(7) -0.0026(7)
C12 0.0200(9) 0.0235(10) 0.0270(10) 0.0009(8) 0.0073(8) 0.0034(7)
C13 0.0144(9) 0.0319(11) 0.0271(10) -0.0010(8) 0.0053(8) 0.0024(7)
C14 0.0146(9) 0.0291(10) 0.0343(11) -0.0048(8) 0.0057(8) -0.0040(7)
C15 0.0179(9) 0.0224(9) 0.0313(10) -0.0014(8) 0.0065(8) -0.0020(7)
B1 0.0171(10) 0.0157(9) 0.0274(11) -0.0003(8) 0.0031(8) 0.0005(7)

loop_
_atom_type_symbol
_atom_type_description
_atom_type_scat_dispersion_real
_atom_type_scat_dispersion_imag
_atom_type_scat_source
C C 0.0033 0.0016 'International Tables Vol C Tables 4.2.6.8 and 6.1.1.4'
H H 0.0000 0.0000 'International Tables Vol C Tables 4.2.6.8 and 6.1.1.4'
B B 0.0013 0.0007 'International Tables Vol C Tables 4.2.6.8 and 6.1.1.4'
F F 0.0171 0.0103 'International Tables Vol C Tables 4.2.6.8 and 6.1.1.4'
O O 0.0106 0.0060 'International Tables Vol C Tables 4.2.6.8 and 6.1.1.4'

loop_
_geom_angle_atom_site_label_1
_geom_angle_atom_site_label_2
_geom_angle_atom_site_label_3
_geom_angle
C7 O1 B1 121.45(14)
C9 O2 B1 122.92(14)
C2 C1 C7 121.31(16)
C6 C1 C2 116.37(16)
C6 C1 C7 122.22(16)
F1 C2 C1 120.98(16)
F1 C2 C3 117.24(16)
C3 C2 C1 121.74(18)
F2 C3 C2 119.86(18)
F2 C3 C4 119.85(16)
C4 C3 C2 120.28(17)
F3 C4 C3 120.19(18)
F3 C4 C5 120.18(19)
C3 C4 C5 119.63(17)
F4 C5 C4 120.57(16)
F4 C5 C6 119.91(17)
C4 C5 C6 119.50(18)
F5 C6 C1 120.98(16)
F5 C6 C5 116.48(17)
C5 C6 C1 122.46(17)
O1 C7 C1 113.88(15)
O1 C7 C8 122.80(16)
C8 C7 C1 123.27(17)
C7 C8 C9 118.54(17)
O2 C9 C8 120.88(16)
O2 C9 C10 115.62(15)
C8 C9 C10 123.41(16)
C11 C10 C9 121.63(16)
C11 C10 C15 119.55(17)
C15 C10 C9 118.78(17)
C12 C11 C10 120.02(17)
C11 C12 C13 120.12(19)
C14 C13 C12 120.18(18)
C15 C14 C13 120.04(18)
C14 C15 C10 120.06(18)
F6 B1 O1 109.88(16)
F6 B1 O2 108.65(16)
F7 B1 F6 112.07(17)
F7 B1 O1 108.23(16)
F7 B1 O2 108.09(16)
O1 B1 O2 109.89(15)

loop_
_geom_bond_atom_site_label_1
_geom_bond_atom_site_label_2
_geom_bond_distance
F1 C2 1.340(2)
F2 C3 1.344(2)
F3 C4 1.334(2)
F4 C5 1.336(2)
F5 C6 1.345(2)
F6 B1 1.365(2)
F7 B1 1.363(2)
O1 C7 1.305(2)
O1 B1 1.488(2)
O2 C9 1.297(2)
O2 B1 1.496(2)
C1 C2 1.396(2)
C1 C6 1.389(3)
C1 C7 1.486(2)
C2 C3 1.380(3)
C3 C4 1.376(3)
C4 C5 1.378(3)
C5 C6 1.384(3)
C7 C8 1.375(2)
C8 C9 1.402(2)
C9 C10 1.473(2)
C10 C11 1.397(3)
C10 C15 1.398(3)
C11 C12 1.381(3)
C12 C13 1.391(3)
C13 C14 1.386(3)
C14 C15 1.384(3)
